data_2244061
loop_
_publ_author_name
'Mirgaux, Manon'
'Scaillet, Tanguy'
'Kozlova, Arina'
'Tumanov, Nikolay'
'Frederick, Rapha\"el'
'Bodart, Laurie'
'Wouters, Johan'

_publ_section_title
;
 Structural study of bioisosteric derivatives of
 5-(1<i>H</i>-indol-3-yl)-benzotriazole and their ability to form
 chalcogen bonds
;
_journal_issue 4
_journal_name_full 'Acta Crystallographica Section E'
_journal_page_first
;
;
_journal_paper_doi 10.1107/S2056989022002948
_journal_volume 78
_journal_year 2022
_chemical_formula_iupac 'C14 H9 N3 O'
_chemical_formula_moiety 'C14 H9 N3 O'
_chemical_formula_sum 'C14 H9 N3 O'
_chemical_formula_weight 235.24
_chemical_name_systematic
;
5-(1<i>H</i>-Indol-3-yl)-2,1,3-benzoxadiazole
;
_space_group_crystal_system orthorhombic
_space_group_IT_number 61
_space_group_name_Hall '-P 2ac 2ab'
_space_group_name_H-M_alt 'P b c a'
_atom_sites_solution_hydrogens mixed
_atom_sites_solution_primary dual
_atom_sites_solution_secondary dual
_audit_creation_method SHELXL-2016/6
_cell_angle_alpha 90
_cell_angle_beta 90
_cell_angle_gamma 90
_cell_formula_units_Z 8
_cell_length_a 12.0256(7)
_cell_length_b 7.7396(5)
_cell_length_c 23.8551(16)
_cell_measurement_reflns_used 1395
_cell_measurement_temperature 295(2)
_cell_measurement_theta_max 66.3080
_cell_measurement_theta_min 7.4170
_cell_volume 2220.3(2)
_computing_cell_refinement
;
CrysAlisPro (Rigaku OD, 2020)
;
_computing_data_collection
;
CrysAlisPro (Rigaku OD, 2020)
;
_computing_data_reduction
;
CrysAlisPro (Rigaku OD, 2020)
;
_computing_molecular_graphics
;
Mercury (Macrae <i>et al.</i>,  2020)
;
_computing_structure_refinement
;
<i>SHELXL2016/6</i> (Sheldrick, 2015b), <i>ShelXle</i>
(H\"ubschle <i>et al.</i>, 2011), <i>OLEX2</i>
(Dolomanov <i>et al.</i>, 2009)
;
_computing_structure_solution
;
<i>SHELXT2014/5</i> (Sheldrick, 2015a)
;
_diffrn_ambient_temperature 295(2)
_diffrn_detector_area_resol_mean 5.1856
_diffrn_measured_fraction_theta_full 0.994
_diffrn_measured_fraction_theta_max 0.994
_diffrn_measurement_device 'four-circle diffractometer'
_diffrn_measurement_device_type 'Xcalibur, Ruby, Gemini ultra'
_diffrn_measurement_method '\w scans'
_diffrn_radiation_type CuK\a
_diffrn_radiation_wavelength 1.54184
_diffrn_reflns_av_R_equivalents 0.0467
_diffrn_reflns_av_unetI/netI 0.0348
_diffrn_reflns_limit_h_max 12
_diffrn_reflns_limit_h_min -14
_diffrn_reflns_limit_k_max 9
_diffrn_reflns_limit_k_min -6
_diffrn_reflns_limit_l_max 19
_diffrn_reflns_limit_l_min -28
_diffrn_reflns_number 6883
_diffrn_reflns_theta_full 67.091
_diffrn_reflns_theta_max 67.091
_diffrn_reflns_theta_min 3.706
_diffrn_source 'fine-focus sealed X-ray tube'
_exptl_absorpt_coefficient_mu 0.752
_exptl_absorpt_correction_T_max 0.981
_exptl_absorpt_correction_T_min 0.941
_exptl_absorpt_correction_type analytical
_exptl_absorpt_process_details
;
(CrysAlisPro; Rigaku OD, 2020)
;
_exptl_crystal_colour 'Clear yellow'
_exptl_crystal_density_diffrn 1.407
_exptl_crystal_description Plate
_exptl_crystal_F_000 976
_exptl_crystal_size_max 0.120
_exptl_crystal_size_mid 0.090
_exptl_crystal_size_min 0.030
_refine_diff_density_max 0.140
_refine_diff_density_min -0.159
_refine_ls_extinction_method none
_refine_ls_goodness_of_fit_ref 1.063
_refine_ls_hydrogen_treatment mixed
_refine_ls_matrix_type full
_refine_ls_number_parameters 166
_refine_ls_number_reflns 1972
_refine_ls_number_restraints 0
_refine_ls_restrained_S_all 1.063
_refine_ls_R_factor_all 0.0829
_refine_ls_R_factor_gt 0.0497
_refine_ls_shift/su_max 0.000
_refine_ls_shift/su_mean 0.000
_refine_ls_structure_factor_coef Fsqd
_refine_ls_weighting_details 'w=1/[\s^2^(Fo^2^)+(0.0633P)^2^+0.0873P] where P=(Fo^2^+2Fc^2^)/3'
_refine_ls_weighting_scheme calc
_refine_ls_wR_factor_gt 0.1151
_refine_ls_wR_factor_ref 0.1337
_reflns_number_gt 1275
_reflns_number_total 1972
_reflns_threshold_expression 'I > 2\s(I)'
_cod_data_source_file vm2261sup1.cif
_cod_data_source_block bO
_cod_database_code 2244061
_shelx_space_group_comment
;
The symmetry employed for this shelxl refinement is uniquely defined
by the following loop, which should always be used as a source of
symmetry information in preference to the above space-group names.
They are only intended as comments.
;
_shelx_estimated_absorpt_t_min 0.915
_shelx_estimated_absorpt_t_max 0.978

loop_
_space_group_symop_operation_xyz
'x, y, z'
'-x+1/2, -y, z+1/2'
'-x, y+1/2, -z+1/2'
'x+1/2, -y+1/2, -z'
'-x, -y, -z'
'x-1/2, y, -z-1/2'
'x, -y-1/2, z-1/2'
'-x-1/2, y-1/2, z'

loop_
_atom_site_type_symbol
_atom_site_label
_atom_site_fract_x
_atom_site_fract_y
_atom_site_fract_z
_atom_site_U_iso_or_equiv
_atom_site_adp_type
_atom_site_calc_flag
_atom_site_occupancy
_atom_site_disorder_assembly
_atom_site_disorder_group
O O1 0.26211(19) 0.2142(3) 0.43917(8) 0.0909(6) Uani d 1 . .
N N1 0.1692(2) 0.2567(3) 0.46968(9) 0.0801(7) Uani d 1 . .
N N2 0.3589(2) 0.2507(3) 0.46824(9) 0.0822(7) Uani d 1 . .
N N3 0.52478(16) 0.6406(3) 0.70573(9) 0.0640(6) Uani d 1 . .
H H3N 0.581(2) 0.696(3) 0.7137(11) 0.077 Uiso d 1 . .
C C1 0.2075(2) 0.3199(3) 0.51701(10) 0.0629(6) Uani d 1 . .
C C2 0.3259(2) 0.3161(3) 0.51611(10) 0.0616(6) Uani d 1 . .
C C3 0.3883(2) 0.3735(3) 0.56268(10) 0.0610(6) Uani d 1 . .
H H3A 0.465597 0.368956 0.562224 0.073 Uiso calc 1 . .
C C4 0.33330(18) 0.4356(3) 0.60815(9) 0.0520(6) Uani d 1 . .
C C5 0.21290(18) 0.4396(3) 0.60788(10) 0.0566(6) Uani d 1 . .
H H5 0.176549 0.482253 0.639392 0.068 Uiso calc 1 . .
C C6 0.1509(2) 0.3849(3) 0.56443(10) 0.0658(7) Uani d 1 . .
H H6 0.073675 0.389643 0.565567 0.079 Uiso calc 1 . .
C C7 0.39274(17) 0.5038(3) 0.65679(9) 0.0506(5) Uani d 1 . .
C C8 0.49217(18) 0.5924(3) 0.65382(10) 0.0610(6) Uani d 1 . .
H H8 0.530990 0.615615 0.620952 0.073 Uiso calc 1 . .
C C9 0.36413(16) 0.4987(2) 0.71516(9) 0.0473(5) Uani d 1 . .
C C10 0.44927(17) 0.5855(3) 0.74484(10) 0.0513(6) Uani d 1 . .
C C11 0.4497(2) 0.6039(3) 0.80242(11) 0.0624(6) Uani d 1 . .
H H11 0.506433 0.663393 0.820582 0.075 Uiso calc 1 . .
C C12 0.3635(2) 0.5313(3) 0.83195(11) 0.0654(7) Uani d 1 . .
H H12 0.361933 0.541208 0.870791 0.078 Uiso calc 1 . .
C C13 0.27815(19) 0.4427(3) 0.80449(11) 0.0606(6) Uani d 1 . .
H H13 0.220822 0.394500 0.825468 0.073 Uiso calc 1 . .
C C14 0.27709(17) 0.4252(3) 0.74691(10) 0.0527(5) Uani d 1 . .
H H14 0.219735 0.365798 0.729246 0.063 Uiso calc 1 . .

loop_
_atom_site_aniso_label
_atom_site_aniso_U_11
_atom_site_aniso_U_22
_atom_site_aniso_U_33
_atom_site_aniso_U_12
_atom_site_aniso_U_13
_atom_site_aniso_U_23
O1 0.1045(15) 0.1109(16) 0.0571(10) -0.0033(12) -0.0023(11) -0.0055(10)
N1 0.0843(15) 0.0991(17) 0.0569(14) -0.0107(13) -0.0056(13) 0.0038(12)
N2 0.0843(16) 0.1040(17) 0.0582(14) 0.0035(13) 0.0010(12) -0.0021(12)
N3 0.0455(10) 0.0674(13) 0.0791(15) -0.0127(9) -0.0027(10) 0.0060(11)
C1 0.0670(15) 0.0709(15) 0.0507(15) -0.0074(12) -0.0041(12) 0.0099(12)
C2 0.0682(15) 0.0693(15) 0.0473(14) 0.0029(12) 0.0075(12) 0.0066(12)
C3 0.0510(13) 0.0737(15) 0.0585(15) 0.0027(12) 0.0037(12) 0.0057(12)
C4 0.0474(11) 0.0533(12) 0.0552(13) -0.0006(10) 0.0027(11) 0.0089(11)
C5 0.0466(12) 0.0683(14) 0.0547(14) 0.0018(11) 0.0013(11) 0.0035(11)
C6 0.0506(13) 0.0811(17) 0.0655(16) -0.0038(12) -0.0020(12) 0.0079(13)
C7 0.0437(11) 0.0512(11) 0.0570(14) 0.0000(10) -0.0030(10) 0.0048(11)
C8 0.0485(12) 0.0708(14) 0.0636(15) -0.0056(11) 0.0031(11) 0.0118(12)
C9 0.0414(10) 0.0439(10) 0.0567(13) 0.0029(9) 0.0002(10) 0.0028(10)
C10 0.0440(11) 0.0474(12) 0.0626(15) 0.0012(10) -0.0038(11) 0.0010(11)
C11 0.0602(14) 0.0566(13) 0.0704(16) 0.0025(12) -0.0105(13) -0.0099(12)
C12 0.0720(16) 0.0630(15) 0.0613(15) 0.0119(13) 0.0023(13) -0.0066(12)
C13 0.0551(13) 0.0618(14) 0.0648(15) 0.0076(11) 0.0122(12) 0.0040(12)
C14 0.0424(11) 0.0514(12) 0.0642(14) 0.0018(10) 0.0023(11) 0.0031(11)

loop_
_atom_type_symbol
_atom_type_description
_atom_type_scat_dispersion_real
_atom_type_scat_dispersion_imag
_atom_type_scat_source
C C 0.0181 0.0091 'International Tables Vol C Tables 4.2.6.8 and 6.1.1.4'
H H 0.0000 0.0000 'International Tables Vol C Tables 4.2.6.8 and 6.1.1.4'
N N 0.0311 0.0180 'International Tables Vol C Tables 4.2.6.8 and 6.1.1.4'
O O 0.0492 0.0322 'International Tables Vol C Tables 4.2.6.8 and 6.1.1.4'

loop_
_geom_angle_atom_site_label_1
_geom_angle_atom_site_label_2
_geom_angle_atom_site_label_3
_geom_angle_site_symmetry_1
_geom_angle_site_symmetry_3
_geom_angle
_geom_angle_publ_flag
N1 O1 N2 . . 111.69(18) ?
C1 N1 O1 . . 105.1(2) ?
C2 N2 O1 . . 105.1(2) ?
C8 N3 C10 . . 110.23(19) ?
C8 N3 H3N . . 126.4(19) ?
C10 N3 H3N . . 123.3(19) ?
N1 C1 C6 . . 130.7(2) ?
N1 C1 C2 . . 109.2(2) ?
C6 C1 C2 . . 120.1(2) ?
N2 C2 C3 . . 130.2(2) ?
N2 C2 C1 . . 108.9(2) ?
C3 C2 C1 . . 120.8(2) ?
C4 C3 C2 . . 118.7(2) ?
C4 C3 H3A . . 120.6 ?
C2 C3 H3A . . 120.6 ?
C3 C4 C5 . . 119.4(2) ?
C3 C4 C7 . . 121.6(2) ?
C5 C4 C7 . . 119.0(2) ?
C6 C5 C4 . . 123.4(2) ?
C6 C5 H5 . . 118.3 ?
C4 C5 H5 . . 118.3 ?
C5 C6 C1 . . 117.5(2) ?
C5 C6 H6 . . 121.2 ?
C1 C6 H6 . . 121.2 ?
C8 C7 C9 . . 105.7(2) ?
C8 C7 C4 . . 124.2(2) ?
C9 C7 C4 . . 130.03(19) ?
N3 C8 C7 . . 110.0(2) ?
N3 C8 H8 . . 125.0 ?
C7 C8 H8 . . 125.0 ?
C14 C9 C10 . . 117.4(2) ?
C14 C9 C7 . . 135.2(2) ?
C10 C9 C7 . . 107.39(18) ?
N3 C10 C11 . . 130.0(2) ?
N3 C10 C9 . . 106.7(2) ?
C11 C10 C9 . . 123.3(2) ?
C12 C11 C10 . . 117.7(2) ?
C12 C11 H11 . . 121.1 ?
C10 C11 H11 . . 121.1 ?
C11 C12 C13 . . 121.0(2) ?
C11 C12 H12 . . 119.5 ?
C13 C12 H12 . . 119.5 ?
C14 C13 C12 . . 121.4(2) ?
C14 C13 H13 . . 119.3 ?
C12 C13 H13 . . 119.3 ?
C13 C14 C9 . . 119.2(2) ?
C13 C14 H14 . . 120.4 ?
C9 C14 H14 . . 120.4 ?

loop_
_geom_bond_atom_site_label_1
_geom_bond_atom_site_label_2
_geom_bond_site_symmetry_2
_geom_bond_distance
_geom_bond_publ_flag
O1 N1 . 1.373(3) ?
O1 N2 . 1.384(3) ?
N1 C1 . 1.314(3) ?
N2 C2 . 1.310(3) ?
N3 C8 . 1.351(3) ?
N3 C10 . 1.370(3) ?
N3 H3N . 0.83(3) ?
C1 C6 . 1.413(3) ?
C1 C2 . 1.424(4) ?
C2 C3 . 1.413(3) ?
C3 C4 . 1.358(3) ?
C3 H3A . 0.9300 ?
C4 C5 . 1.448(3) ?
C4 C7 . 1.461(3) ?
C5 C6 . 1.345(3) ?
C5 H5 . 0.9300 ?
C6 H6 . 0.9300 ?
C7 C8 . 1.380(3) ?
C7 C9 . 1.435(3) ?
C8 H8 . 0.9300 ?
C9 C14 . 1.411(3) ?
C9 C10 . 1.415(3) ?
C10 C11 . 1.381(3) ?
C11 C12 . 1.374(3) ?
C11 H11 . 0.9300 ?
C12 C13 . 1.397(4) ?
C12 H12 . 0.9300 ?
C13 C14 . 1.380(3) ?
C13 H13 . 0.9300 ?
C14 H14 . 0.9300 ?

loop_
_geom_torsion_atom_site_label_1
_geom_torsion_atom_site_label_2
_geom_torsion_atom_site_label_3
_geom_torsion_atom_site_label_4
_geom_torsion_site_symmetry_1
_geom_torsion_site_symmetry_2
_geom_torsion_site_symmetry_3
_geom_torsion_site_symmetry_4
_geom_torsion
_geom_torsion_publ_flag
N2 O1 N1 C1 . . . . 0.4(3) ?
N1 O1 N2 C2 . . . . -0.4(3) ?
O1 N1 C1 C6 . . . . 179.9(3) ?
O1 N1 C1 C2 . . . . -0.3(3) ?
O1 N2 C2 C3 . . . . 178.7(2) ?
O1 N2 C2 C1 . . . . 0.2(3) ?
N1 C1 C2 N2 . . . . 0.0(3) ?
C6 C1 C2 N2 . . . . 179.9(2) ?
N1 C1 C2 C3 . . . . -178.6(2) ?
C6 C1 C2 C3 . . . . 1.2(3) ?
N2 C2 C3 C4 . . . . -179.5(3) ?
C1 C2 C3 C4 . . . . -1.1(3) ?
C2 C3 C4 C5 . . . . 0.6(3) ?
C2 C3 C4 C7 . . . . -177.4(2) ?
C3 C4 C5 C6 . . . . -0.1(3) ?
C7 C4 C5 C6 . . . . 177.9(2) ?
C4 C5 C6 C1 . . . . 0.2(3) ?
N1 C1 C6 C5 . . . . 179.0(3) ?
C2 C1 C6 C5 . . . . -0.8(3) ?
C3 C4 C7 C8 . . . . 34.3(3) ?
C5 C4 C7 C8 . . . . -143.6(2) ?
C3 C4 C7 C9 . . . . -146.7(2) ?
C5 C4 C7 C9 . . . . 35.3(3) ?
C10 N3 C8 C7 . . . . 0.3(3) ?
C9 C7 C8 N3 . . . . -0.1(2) ?
C4 C7 C8 N3 . . . . 179.06(19) ?
C8 C7 C9 C14 . . . . -177.6(2) ?
C4 C7 C9 C14 . . . . 3.3(4) ?
C8 C7 C9 C10 . . . . -0.1(2) ?
C4 C7 C9 C10 . . . . -179.2(2) ?
C8 N3 C10 C11 . . . . 179.1(2) ?
C8 N3 C10 C9 . . . . -0.4(2) ?
C14 C9 C10 N3 . . . . 178.34(18) ?
C7 C9 C10 N3 . . . . 0.3(2) ?
C14 C9 C10 C11 . . . . -1.2(3) ?
C7 C9 C10 C11 . . . . -179.3(2) ?
N3 C10 C11 C12 . . . . -178.4(2) ?
C9 C10 C11 C12 . . . . 1.0(3) ?
C10 C11 C12 C13 . . . . -0.3(3) ?
C11 C12 C13 C14 . . . . -0.1(3) ?
C12 C13 C14 C9 . . . . -0.1(3) ?
C10 C9 C14 C13 . . . . 0.7(3) ?
C7 C9 C14 C13 . . . . 178.0(2) ?

_cod_database_fobs_code 2244061
